data_1551292
loop_
_publ_author_name
'Kumar, S.'
'Pal, J.'
'Kaur, S.'
'Malhi, P.S.'
'Singh, M.'
'Babu, P.D.'
'Singh, A.'

_publ_section_title
;
 The structural and magnetic properties, non-Debye relaxation and hopping
 mechanism in PbxNd1-xFeO3 (where x = 0.1, 0.2 and 0.3) solid solutions
;
_journal_name_full 'Journal of Asian Ceramic Societies'
_journal_page_first 133
_journal_page_last 140
_journal_volume 7
_journal_year 2019
_chemical_formula_sum 'Fe Nd0.7 O3 Pb0.3'
_chemical_name_common Nd0.7Pb0.3FeO3
_space_group_IT_number 62
_space_group_name_Hall '-P 2c 2ab'
_space_group_name_H-M_alt 'P b n m'
_cell_angle_alpha 90
_cell_angle_beta 90
_cell_angle_gamma 90
_cell_formula_units_Z 4
_cell_length_a 5.4533
_cell_length_b 5.5805
_cell_length_c 7.7665
_cell_volume 236.351
_cod_data_source_file Nd0.7Pb0.3FeO3.cif
_cod_data_source_block Nd07Pb03FeO3
_cod_original_formula_sum 'Nd0.7 Pb0.3 Fe O3'
_cod_database_code 1551292

loop_
_space_group_symop_id
_space_group_symop_operation_xyz
1 x,y,z
2 -x,-y,-z
3 x+1/2,-y+1/2,-z
4 -x+1/2,y+1/2,z
5 -x,-y,z+1/2
6 x,y,-z+1/2
7 -x+1/2,y+1/2,-z+1/2
8 x+1/2,-y+1/2,z+1/2

loop_
_atom_site_label
_atom_site_occupancy
_atom_site_fract_x
_atom_site_fract_y
_atom_site_fract_z
_atom_site_adp_type
_atom_site_B_iso_or_equiv
_atom_site_type_symbol
Nd 0.3000 0.988200 0.043900 0.250000 Biso 0.192000 Pb
Pb 0.7000 0.988200 0.043900 0.250000 Biso 0.192000 Nd
Fe 1.0 0.000000 0.500000 0.000000 Biso 1.653000 Fe
O1 1.0 0.744400 0.323600 0.020600 Biso 0.840000 O
O2 1.0 0.087200 0.494400 0.250000 Biso 1.937000 O
